data_7207087
loop_
_publ_author_name
'Jin, Rui-Fang'
'Yang, Shi-Yao'
'Li, Hui-Min'
'Long, La-Sheng'
'Huang, Rong-Bin'
'Zheng, Lan-Sun'

_publ_section_title
;
 Effect of ionic radius on the assemblies of first row transition
 metal--5-tert-butylisophthalates--(2,2&#x2032;-bipyridine or
 phenanthroline) coordination compounds
;
_journal_issue 4
_journal_name_full CrystEngComm
_journal_page_first 1301
_journal_paper_doi 10.1039/c1ce05959a
_journal_volume 14
_journal_year 2012
_chemical_formula_moiety 'C24 H22 Co N2 O5'
_chemical_formula_sum 'C24 H22 Co N2 O5'
_chemical_formula_weight 477.37
_chemical_name_systematic
;
?
;
_space_group_IT_number 14
_symmetry_cell_setting monoclinic
_symmetry_space_group_name_Hall '-P 2ybc'
_symmetry_space_group_name_H-M 'P 1 21/c 1'
_atom_sites_solution_hydrogens geom
_atom_sites_solution_primary direct
_atom_sites_solution_secondary difmap
_audit_creation_method SHELXL-97
_cell_angle_alpha 90.00
_cell_angle_beta 97.234(1)
_cell_angle_gamma 90.00
_cell_formula_units_Z 4
_cell_length_a 14.3721(7)
_cell_length_b 12.7909(6)
_cell_length_c 12.5990(6)
_cell_measurement_reflns_used 6189
_cell_measurement_temperature 296(2)
_cell_measurement_theta_max 27.6926
_cell_measurement_theta_min 2.2783
_cell_volume 2297.66(19)
_computing_cell_refinement 'SAINT (Bruker, 2002)'
_computing_data_collection 'SMART (Bruker, 2002)'
_computing_data_reduction 'SAINT (Bruker, 2001)'
_computing_molecular_graphics 'ORTEP-II (Johnson, 1976)'
_computing_publication_material 'SHELXL-97 (Sheldrick, 1997)'
_computing_structure_refinement 'SHELXL-97 (Sheldrick, 1997)'
_computing_structure_solution 'SHELXS-97 (Sheldrick, 1997)'
_diffrn_ambient_temperature 296(2)
_diffrn_measured_fraction_theta_full 0.989
_diffrn_measured_fraction_theta_max 0.924
_diffrn_measurement_device_type 'Bruker APEX area-detector diffractometer'
_diffrn_measurement_method '\f and \w scan'
_diffrn_radiation_monochromator graphite
_diffrn_radiation_source 'fine-focus sealed tube'
_diffrn_radiation_type MoK\a
_diffrn_radiation_wavelength 0.71073
_diffrn_reflns_av_R_equivalents 0.0330
_diffrn_reflns_av_sigmaI/netI 0.0361
_diffrn_reflns_limit_h_max 19
_diffrn_reflns_limit_h_min -18
_diffrn_reflns_limit_k_max 16
_diffrn_reflns_limit_k_min -16
_diffrn_reflns_limit_l_max 16
_diffrn_reflns_limit_l_min -16
_diffrn_reflns_number 18582
_diffrn_reflns_theta_full 26.00
_diffrn_reflns_theta_max 28.46
_diffrn_reflns_theta_min 1.43
_exptl_absorpt_coefficient_mu 0.784
_exptl_absorpt_correction_T_max 0.8527
_exptl_absorpt_correction_T_min 0.8465
_exptl_absorpt_correction_type multi-scan
_exptl_absorpt_process_details 'SADABS (Bruker, 2002)'
_exptl_crystal_colour purple
_exptl_crystal_density_diffrn 1.380
_exptl_crystal_density_meas ?
_exptl_crystal_density_method 'not measured'
_exptl_crystal_description block
_exptl_crystal_F_000 988
_exptl_crystal_size_max 0.22
_exptl_crystal_size_mid 0.21
_exptl_crystal_size_min 0.21
_refine_diff_density_max 0.565
_refine_diff_density_min -0.370
_refine_diff_density_rms 0.084
_refine_ls_extinction_method none
_refine_ls_goodness_of_fit_ref 1.060
_refine_ls_hydrogen_treatment constr
_refine_ls_matrix_type full
_refine_ls_number_parameters 292
_refine_ls_number_reflns 5354
_refine_ls_number_restraints 0
_refine_ls_restrained_S_all 1.060
_refine_ls_R_factor_all 0.0689
_refine_ls_R_factor_gt 0.0516
_refine_ls_shift/su_max 0.001
_refine_ls_shift/su_mean 0.000
_refine_ls_structure_factor_coef Fsqd
_refine_ls_weighting_details 'calc w=1/[\s^2^(Fo^2^)+(0.0764P)^2^+0.3367P] where P=(Fo^2^+2Fc^2^)/3'
_refine_ls_weighting_scheme calc
_refine_ls_wR_factor_gt 0.1229
_refine_ls_wR_factor_ref 0.1309
_reflns_number_gt 4214
_reflns_number_total 5354
_reflns_threshold_expression >2sigma(I)
_cod_data_source_file c1ce05959a.txt
_cod_data_source_block CoPhen1-[Co(tbip)(phen)(H2O)]n
_cod_depositor_comments
;
The following automatic conversions were performed:

'_exptl_absorpt_correction_type' value 'Multi-scan' changed to
'multi-scan' according to
/home/saulius/struct/CIF-dictionaries/cif_core.dic dictionary named
'cif_core.dic' version 2.4.1 from 2010-06-29.

Automatic conversion script
Id: cif_fix_values 1715 2011-07-08 13:25:40Z adriana 

The following automatic conversions were performed:

'_exptl_crystal_density_meas' value 'not measured' was changed to '?'
- the value is perceived as not measured.

Automatic conversion script
Id: cif_fix_values 3008 2015-01-20 13:52:24Z robertas 
;
_cod_original_sg_symbol_H-M P21/c
_cod_database_code 7207087

loop_
_symmetry_equiv_pos_as_xyz
'x, y, z'
'-x, y+1/2, -z+1/2'
'-x, -y, -z'
'x, -y-1/2, z-1/2'

loop_
_atom_site_label
_atom_site_type_symbol
_atom_site_fract_x
_atom_site_fract_y
_atom_site_fract_z
_atom_site_U_iso_or_equiv
_atom_site_adp_type
_atom_site_occupancy
_atom_site_symmetry_multiplicity
_atom_site_calc_flag
_atom_site_refinement_flags
Co1 Co 0.14142(2) 0.43504(2) 0.63591(2) 0.02836(12) Uani 1 1 d .
N1 N 0.10275(14) 0.30010(14) 0.54056(15) 0.0303(4) Uani 1 1 d .
N2 N 0.20830(14) 0.31513(15) 0.72911(15) 0.0323(4) Uani 1 1 d .
O1W O 0.00638(11) 0.44663(12) 0.67751(13) 0.0346(4) Uani 1 1 d .
H1WA H 0.0027 0.4984 0.7152 0.052 Uiso 1 1 calc R
H1WB H -0.0356 0.4495 0.6237 0.052 Uiso 1 1 d R
O1 O 0.11646(12) 0.54468(13) 0.50851(14) 0.0361(4) Uani 1 1 d .
O2 O 0.26097(12) 0.49479(13) 0.55627(15) 0.0402(4) Uani 1 1 d .
O3 O 0.05763(12) 0.87693(14) 0.29075(15) 0.0418(4) Uani 1 1 d .
O4 O 0.18515(13) 0.95936(14) 0.25071(16) 0.0449(5) Uani 1 1 d .
C1 C 0.23673(16) 0.64148(17) 0.43858(18) 0.0296(5) Uani 1 1 d .
C2 C 0.17542(16) 0.71863(17) 0.39644(18) 0.0298(5) Uani 1 1 d .
H2A H 0.1134 0.7184 0.4104 0.036 Uiso 1 1 calc R
C3 C 0.20716(16) 0.79618(18) 0.33335(19) 0.0321(5) Uani 1 1 d .
C4 C 0.29912(18) 0.7935(2) 0.3107(2) 0.0423(6) Uani 1 1 d .
H4A H 0.3196 0.8453 0.2673 0.051 Uiso 1 1 calc R
C5 C 0.36201(17) 0.7156(2) 0.3508(2) 0.0421(6) Uani 1 1 d .
C6 C 0.32932(16) 0.64128(19) 0.4175(2) 0.0352(5) Uani 1 1 d .
H6A H 0.3702 0.5904 0.4486 0.042 Uiso 1 1 calc R
C7 C 0.20391(17) 0.55537(17) 0.50539(19) 0.0314(5) Uani 1 1 d .
C8 C 0.14351(17) 0.88311(18) 0.28805(18) 0.0324(5) Uani 1 1 d .
C9 C 0.4616(2) 0.7134(3) 0.3193(3) 0.0671(10) Uani 1 1 d .
C10 C 0.5221(3) 0.6276(4) 0.3800(5) 0.1111(18) Uani 1 1 d .
H10A H 0.4994 0.5601 0.3555 0.167 Uiso 1 1 calc R
H10B H 0.5185 0.6339 0.4553 0.167 Uiso 1 1 calc R
H10C H 0.5861 0.6354 0.3669 0.167 Uiso 1 1 calc R
C11 C 0.5109(3) 0.8167(4) 0.3544(6) 0.125(2) Uani 1 1 d .
H11A H 0.4808 0.8733 0.3135 0.187 Uiso 1 1 calc R
H11B H 0.5755 0.8130 0.3426 0.187 Uiso 1 1 calc R
H11C H 0.5072 0.8282 0.4291 0.187 Uiso 1 1 calc R
C12 C 0.4556(3) 0.6998(7) 0.2009(4) 0.158(3) Uani 1 1 d .
H12A H 0.4272 0.6336 0.1809 0.237 Uiso 1 1 calc R
H12B H 0.5174 0.7022 0.1799 0.237 Uiso 1 1 calc R
H12C H 0.4182 0.7550 0.1658 0.237 Uiso 1 1 calc R
C13 C 0.04992(18) 0.29342(19) 0.44691(19) 0.0365(5) Uani 1 1 d .
H13A H 0.0252 0.3547 0.4151 0.044 Uiso 1 1 calc R
C14 C 0.02953(19) 0.1990(2) 0.3935(2) 0.0420(6) Uani 1 1 d .
H14A H -0.0074 0.1982 0.3274 0.050 Uiso 1 1 calc R
C15 C 0.06415(19) 0.1081(2) 0.4390(2) 0.0416(6) Uani 1 1 d .
H15A H 0.0509 0.0446 0.4044 0.050 Uiso 1 1 calc R
C16 C 0.12008(18) 0.11161(18) 0.5387(2) 0.0366(6) Uani 1 1 d .
C17 C 0.1599(2) 0.0211(2) 0.5936(3) 0.0504(7) Uani 1 1 d .
H17A H 0.1498 -0.0443 0.5618 0.061 Uiso 1 1 calc R
C18 C 0.2113(2) 0.0283(2) 0.6897(3) 0.0521(7) Uani 1 1 d .
H18A H 0.2356 -0.0321 0.7238 0.062 Uiso 1 1 calc R
C19 C 0.22945(18) 0.1275(2) 0.7407(2) 0.0399(6) Uani 1 1 d .
C20 C 0.28139(19) 0.1418(2) 0.8421(2) 0.0484(7) Uani 1 1 d .
H20A H 0.3064 0.0842 0.8808 0.058 Uiso 1 1 calc R
C21 C 0.29502(19) 0.2393(2) 0.8834(2) 0.0477(7) Uani 1 1 d .
H21A H 0.3287 0.2487 0.9507 0.057 Uiso 1 1 calc R
C22 C 0.25821(18) 0.3249(2) 0.8245(2) 0.0404(6) Uani 1 1 d .
H22A H 0.2690 0.3915 0.8530 0.049 Uiso 1 1 calc R
C23 C 0.19317(16) 0.21815(18) 0.68825(19) 0.0308(5) Uani 1 1 d .
C24 C 0.13712(16) 0.21025(17) 0.58594(19) 0.0292(5) Uani 1 1 d .

loop_
_atom_site_aniso_label
_atom_site_aniso_U_11
_atom_site_aniso_U_22
_atom_site_aniso_U_33
_atom_site_aniso_U_23
_atom_site_aniso_U_13
_atom_site_aniso_U_12
Co1 0.03321(19) 0.02137(17) 0.02928(18) 0.00004(12) -0.00086(13) 0.00119(12)
N1 0.0369(11) 0.0239(9) 0.0296(10) 0.0009(8) 0.0025(8) 0.0024(8)
N2 0.0327(10) 0.0318(10) 0.0320(10) 0.0033(8) 0.0020(8) 0.0017(8)
O1W 0.0356(9) 0.0335(9) 0.0337(9) 0.0018(7) 0.0000(7) -0.0008(7)
O1 0.0319(9) 0.0349(9) 0.0403(10) 0.0100(7) 0.0003(7) -0.0038(7)
O2 0.0407(10) 0.0316(9) 0.0481(11) 0.0113(8) 0.0042(8) 0.0095(7)
O3 0.0356(10) 0.0364(10) 0.0532(11) 0.0098(8) 0.0051(8) 0.0040(7)
O4 0.0409(10) 0.0368(10) 0.0538(12) 0.0201(8) -0.0068(9) -0.0058(8)
C1 0.0305(12) 0.0253(11) 0.0324(12) 0.0002(9) 0.0012(9) -0.0011(9)
C2 0.0278(11) 0.0259(11) 0.0357(12) 0.0008(9) 0.0042(9) 0.0000(9)
C3 0.0344(12) 0.0272(11) 0.0338(12) 0.0025(9) 0.0011(10) -0.0003(9)
C4 0.0372(14) 0.0428(14) 0.0476(15) 0.0137(12) 0.0088(11) -0.0054(11)
C5 0.0310(13) 0.0440(15) 0.0517(16) 0.0067(12) 0.0071(11) -0.0010(11)
C6 0.0311(12) 0.0314(12) 0.0419(14) 0.0021(10) -0.0003(10) 0.0033(10)
C7 0.0367(13) 0.0240(11) 0.0327(12) -0.0030(9) 0.0005(10) -0.0002(9)
C8 0.0406(14) 0.0264(12) 0.0285(12) 0.0004(9) -0.0021(10) -0.0020(10)
C9 0.0331(16) 0.083(2) 0.089(3) 0.022(2) 0.0190(16) 0.0034(16)
C10 0.041(2) 0.125(4) 0.171(5) 0.046(4) 0.031(3) 0.026(2)
C11 0.049(2) 0.106(4) 0.223(7) 0.037(4) 0.026(3) -0.020(2)
C12 0.068(3) 0.326(10) 0.087(4) 0.010(5) 0.043(3) 0.036(4)
C13 0.0442(14) 0.0312(12) 0.0330(12) -0.0004(10) 0.0006(10) 0.0040(10)
C14 0.0464(15) 0.0432(15) 0.0350(13) -0.0084(11) 0.0000(11) -0.0011(12)
C15 0.0501(15) 0.0321(13) 0.0433(15) -0.0129(11) 0.0091(12) -0.0045(11)
C16 0.0410(14) 0.0254(12) 0.0450(14) -0.0004(10) 0.0115(11) -0.0019(10)
C17 0.0608(18) 0.0242(13) 0.066(2) 0.0006(13) 0.0080(15) 0.0021(12)
C18 0.0587(18) 0.0286(13) 0.068(2) 0.0143(13) 0.0034(15) 0.0060(12)
C19 0.0372(13) 0.0355(13) 0.0477(15) 0.0139(11) 0.0080(11) 0.0047(11)
C20 0.0445(16) 0.0506(17) 0.0491(16) 0.0226(14) 0.0027(13) 0.0099(13)
C21 0.0400(15) 0.0639(19) 0.0368(14) 0.0101(13) -0.0048(12) 0.0051(13)
C22 0.0374(13) 0.0460(15) 0.0362(13) 0.0014(11) -0.0018(11) 0.0004(11)
C23 0.0303(11) 0.0278(11) 0.0354(12) 0.0049(9) 0.0085(10) 0.0017(9)
C24 0.0309(12) 0.0249(11) 0.0329(12) 0.0028(9) 0.0084(9) 0.0008(9)

loop_
_atom_type_symbol
_atom_type_description
_atom_type_scat_dispersion_real
_atom_type_scat_dispersion_imag
_atom_type_scat_source
C C 0.0033 0.0016 'International Tables Vol C Tables 4.2.6.8 and 6.1.1.4'
H H 0.0000 0.0000 'International Tables Vol C Tables 4.2.6.8 and 6.1.1.4'
N N 0.0061 0.0033 'International Tables Vol C Tables 4.2.6.8 and 6.1.1.4'
O O 0.0106 0.0060 'International Tables Vol C Tables 4.2.6.8 and 6.1.1.4'
Co Co 0.3494 0.9721 'International Tables Vol C Tables 4.2.6.8 and 6.1.1.4'

loop_
_geom_angle_atom_site_label_1
_geom_angle_atom_site_label_2
_geom_angle_atom_site_label_3
_geom_angle
_geom_angle_site_symmetry_1
_geom_angle_site_symmetry_3
O4 Co1 O1W 89.31(7) 4_576 .
O4 Co1 N2 90.51(8) 4_576 .
O1W Co1 N2 106.77(7) . .
O4 Co1 O1 96.15(8) 4_576 .
O1W Co1 O1 93.96(6) . .
N2 Co1 O1 158.31(7) . .
O4 Co1 N1 168.01(8) 4_576 .
O1W Co1 N1 90.82(7) . .
N2 Co1 N1 77.98(8) . .
O1 Co1 N1 95.80(7) . .
O4 Co1 O2 84.56(8) 4_576 .
O1W Co1 O2 152.31(6) . .
N2 Co1 O2 100.27(7) . .
O1 Co1 O2 60.07(6) . .
N1 Co1 O2 100.63(7) . .
O4 Co1 C7 87.38(8) 4_576 .
O1W Co1 C7 123.10(7) . .
N2 Co1 C7 130.03(8) . .
O1 Co1 C7 30.51(7) . .
N1 Co1 C7 102.54(7) . .
O2 Co1 C7 29.84(7) . .
C13 N1 C24 117.5(2) . .
C13 N1 Co1 129.29(16) . .
C24 N1 Co1 113.23(15) . .
C22 N2 C23 118.4(2) . .
C22 N2 Co1 126.73(17) . .
C23 N2 Co1 114.79(15) . .
Co1 O1W H1WA 109.5 . .
Co1 O1W H1WB 113.2 . .
H1WA O1W H1WB 109.6 . .
C7 O1 Co1 91.19(14) . .
C7 O2 Co1 87.14(15) . .
C8 O4 Co1 131.47(16) . 4_575
C2 C1 C6 120.5(2) . .
C2 C1 C7 120.6(2) . .
C6 C1 C7 118.9(2) . .
C1 C2 C3 119.4(2) . .
C1 C2 H2A 120.3 . .
C3 C2 H2A 120.3 . .
C2 C3 C4 119.5(2) . .
C2 C3 C8 121.2(2) . .
C4 C3 C8 119.3(2) . .
C3 C4 C5 122.2(2) . .
C3 C4 H4A 118.9 . .
C5 C4 H4A 118.9 . .
C6 C5 C4 117.0(2) . .
C6 C5 C9 122.8(2) . .
C4 C5 C9 120.2(2) . .
C5 C6 C1 121.3(2) . .
C5 C6 H6A 119.4 . .
C1 C6 H6A 119.4 . .
O2 C7 O1 120.5(2) . .
O2 C7 C1 120.9(2) . .
O1 C7 C1 118.6(2) . .
O2 C7 Co1 63.03(13) . .
O1 C7 Co1 58.30(12) . .
C1 C7 Co1 170.66(16) . .
O3 C8 O4 125.3(2) . .
O3 C8 C3 120.1(2) . .
O4 C8 C3 114.6(2) . .
C12 C9 C5 108.8(3) . .
C12 C9 C11 110.7(5) . .
C5 C9 C11 108.7(3) . .
C12 C9 C10 111.8(4) . .
C5 C9 C10 111.8(3) . .
C11 C9 C10 105.0(4) . .
C9 C10 H10A 109.5 . .
C9 C10 H10B 109.5 . .
H10A C10 H10B 109.5 . .
C9 C10 H10C 109.5 . .
H10A C10 H10C 109.5 . .
H10B C10 H10C 109.5 . .
C9 C11 H11A 109.5 . .
C9 C11 H11B 109.5 . .
H11A C11 H11B 109.5 . .
C9 C11 H11C 109.5 . .
H11A C11 H11C 109.5 . .
H11B C11 H11C 109.5 . .
C9 C12 H12A 109.5 . .
C9 C12 H12B 109.5 . .
H12A C12 H12B 109.5 . .
C9 C12 H12C 109.5 . .
H12A C12 H12C 109.5 . .
H12B C12 H12C 109.5 . .
N1 C13 C14 123.2(2) . .
N1 C13 H13A 118.4 . .
C14 C13 H13A 118.4 . .
C15 C14 C13 119.5(2) . .
C15 C14 H14A 120.2 . .
C13 C14 H14A 120.2 . .
C14 C15 C16 119.1(2) . .
C14 C15 H15A 120.4 . .
C16 C15 H15A 120.4 . .
C24 C16 C15 117.2(2) . .
C24 C16 C17 119.0(2) . .
C15 C16 C17 123.8(2) . .
C18 C17 C16 121.5(3) . .
C18 C17 H17A 119.3 . .
C16 C17 H17A 119.3 . .
C17 C18 C19 121.0(3) . .
C17 C18 H18A 119.5 . .
C19 C18 H18A 119.5 . .
C23 C19 C20 116.3(2) . .
C23 C19 C18 119.1(2) . .
C20 C19 C18 124.6(2) . .
C21 C20 C19 120.2(2) . .
C21 C20 H20A 119.9 . .
C19 C20 H20A 119.9 . .
C20 C21 C22 119.5(3) . .
C20 C21 H21A 120.3 . .
C22 C21 H21A 120.3 . .
N2 C22 C21 122.4(3) . .
N2 C22 H22A 118.8 . .
C21 C22 H22A 118.8 . .
N2 C23 C19 123.2(2) . .
N2 C23 C24 116.9(2) . .
C19 C23 C24 119.9(2) . .
N1 C24 C16 123.4(2) . .
N1 C24 C23 117.0(2) . .
C16 C24 C23 119.5(2) . .

loop_
_geom_bond_atom_site_label_1
_geom_bond_atom_site_label_2
_geom_bond_distance
_geom_bond_site_symmetry_2
Co1 O4 2.0205(17) 4_576
Co1 O1W 2.0784(17) .
Co1 N2 2.0906(19) .
Co1 O1 2.1277(16) .
Co1 N1 2.1362(19) .
Co1 O2 2.2310(18) .
Co1 C7 2.500(2) .
N1 C13 1.323(3) .
N1 C24 1.349(3) .
N2 C22 1.325(3) .
N2 C23 1.350(3) .
O1W H1WA 0.8200 .
O1W H1WB 0.8499 .
O1 C7 1.270(3) .
O2 C7 1.246(3) .
O3 C8 1.242(3) .
O4 C8 1.265(3) .
O4 Co1 2.0205(17) 4_575
C1 C2 1.384(3) .
C1 C6 1.389(3) .
C1 C7 1.498(3) .
C2 C3 1.384(3) .
C2 H2A 0.9300 .
C3 C4 1.387(3) .
C3 C8 1.506(3) .
C4 C5 1.396(4) .
C4 H4A 0.9300 .
C5 C6 1.389(4) .
C5 C9 1.533(4) .
C6 H6A 0.9300 .
C9 C12 1.493(6) .
C9 C11 1.538(6) .
C9 C10 1.542(5) .
C10 H10A 0.9600 .
C10 H10B 0.9600 .
C10 H10C 0.9600 .
C11 H11A 0.9600 .
C11 H11B 0.9600 .
C11 H11C 0.9600 .
C12 H12A 0.9600 .
C12 H12B 0.9600 .
C12 H12C 0.9600 .
C13 C14 1.395(3) .
C13 H13A 0.9300 .
C14 C15 1.362(4) .
C14 H14A 0.9300 .
C15 C16 1.404(4) .
C15 H15A 0.9300 .
C16 C24 1.403(3) .
C16 C17 1.431(4) .
C17 C18 1.340(4) .
C17 H17A 0.9300 .
C18 C19 1.431(4) .
C18 H18A 0.9300 .
C19 C23 1.402(3) .
C19 C20 1.408(4) .
C20 C21 1.356(4) .
C20 H20A 0.9300 .
C21 C22 1.390(4) .
C21 H21A 0.9300 .
C22 H22A 0.9300 .
C23 C24 1.435(3) .

loop_
_geom_hbond_atom_site_label_D
_geom_hbond_atom_site_label_H
_geom_hbond_atom_site_label_A
_geom_hbond_distance_DH
_geom_hbond_distance_HA
_geom_hbond_distance_DA
_geom_hbond_angle_DHA
_geom_hbond_site_symmetry_A
O1W H1WA O3 0.82 1.97 2.721(2) 151.9 4_576
O1W H1WB O1 0.85 1.91 2.753(2) 172.4 3_566

loop_
_geom_torsion_atom_site_label_1
_geom_torsion_atom_site_label_2
_geom_torsion_atom_site_label_3
_geom_torsion_atom_site_label_4
_geom_torsion
_geom_torsion_site_symmetry_1
O4 Co1 N1 C13 163.3(3) 4_576
O1W Co1 N1 C13 72.8(2) .
N2 Co1 N1 C13 179.8(2) .
O1 Co1 N1 C13 -21.3(2) .
O2 Co1 N1 C13 -81.9(2) .
C7 Co1 N1 C13 -51.4(2) .
O4 Co1 N1 C24 -15.4(5) 4_576
O1W Co1 N1 C24 -105.92(16) .
N2 Co1 N1 C24 1.06(16) .
O1 Co1 N1 C24 160.02(16) .
O2 Co1 N1 C24 99.43(16) .
C7 Co1 N1 C24 129.84(16) .
O4 Co1 N2 C22 -1.2(2) 4_576
O1W Co1 N2 C22 -90.6(2) .
O1 Co1 N2 C22 107.0(3) .
N1 Co1 N2 C22 -177.8(2) .
O2 Co1 N2 C22 83.4(2) .
C7 Co1 N2 C22 85.8(2) .
O4 Co1 N2 C23 174.81(17) 4_576
O1W Co1 N2 C23 85.38(17) .
O1 Co1 N2 C23 -77.0(3) .
N1 Co1 N2 C23 -1.82(16) .
O2 Co1 N2 C23 -100.62(17) .
C7 Co1 N2 C23 -98.19(17) .
O4 Co1 O1 C7 74.12(14) 4_576
O1W Co1 O1 C7 163.86(14) .
N2 Co1 O1 C7 -33.0(3) .
N1 Co1 O1 C7 -104.91(14) .
O2 Co1 O1 C7 -5.97(13) .
O4 Co1 O2 C7 -94.22(14) 4_576
O1W Co1 O2 C7 -16.2(2) .
N2 Co1 O2 C7 176.25(14) .
O1 Co1 O2 C7 6.09(13) .
N1 Co1 O2 C7 96.70(14) .
C6 C1 C2 C3 -0.3(3) .
C7 C1 C2 C3 -178.8(2) .
C1 C2 C3 C4 2.0(4) .
C1 C2 C3 C8 -178.5(2) .
C2 C3 C4 C5 -1.0(4) .
C8 C3 C4 C5 179.5(2) .
C3 C4 C5 C6 -1.6(4) .
C3 C4 C5 C9 177.2(3) .
C4 C5 C6 C1 3.3(4) .
C9 C5 C6 C1 -175.5(3) .
C2 C1 C6 C5 -2.4(4) .
C7 C1 C6 C5 176.1(2) .
Co1 O2 C7 O1 -10.3(2) .
Co1 O2 C7 C1 170.3(2) .
Co1 O1 C7 O2 10.8(2) .
Co1 O1 C7 C1 -169.78(18) .
C2 C1 C7 O2 -169.4(2) .
C6 C1 C7 O2 12.1(3) .
C2 C1 C7 O1 11.2(3) .
C6 C1 C7 O1 -167.3(2) .
O4 Co1 C7 O2 83.64(14) 4_576
O1W Co1 C7 O2 171.10(12) .
N2 Co1 C7 O2 -4.82(18) .
O1 Co1 C7 O2 -169.6(2) .
N1 Co1 C7 O2 -89.55(14) .
O4 Co1 C7 O1 -106.80(14) 4_576
O1W Co1 C7 O1 -19.34(16) .
N2 Co1 C7 O1 164.74(13) .
N1 Co1 C7 O1 80.01(14) .
O2 Co1 C7 O1 169.6(2) .
Co1 O4 C8 O3 -27.8(4) 4_575
Co1 O4 C8 C3 153.26(18) 4_575
C2 C3 C8 O3 -12.6(3) .
C4 C3 C8 O3 166.9(2) .
C2 C3 C8 O4 166.3(2) .
C4 C3 C8 O4 -14.1(3) .
C6 C5 C9 C12 117.6(5) .
C4 C5 C9 C12 -61.2(5) .
C6 C5 C9 C11 -121.8(4) .
C4 C5 C9 C11 59.4(4) .
C6 C5 C9 C10 -6.3(5) .
C4 C5 C9 C10 174.9(3) .
C24 N1 C13 C14 -0.7(4) .
Co1 N1 C13 C14 -179.41(19) .
N1 C13 C14 C15 0.7(4) .
C13 C14 C15 C16 -0.3(4) .
C14 C15 C16 C24 -0.1(4) .
C14 C15 C16 C17 180.0(3) .
C24 C16 C17 C18 1.3(4) .
C15 C16 C17 C18 -178.7(3) .
C16 C17 C18 C19 -0.8(5) .
C17 C18 C19 C23 -0.5(4) .
C17 C18 C19 C20 178.9(3) .
C23 C19 C20 C21 -0.8(4) .
C18 C19 C20 C21 179.7(3) .
C19 C20 C21 C22 -0.7(4) .
C23 N2 C22 C21 -0.2(4) .
Co1 N2 C22 C21 175.7(2) .
C20 C21 C22 N2 1.2(4) .
C22 N2 C23 C19 -1.5(3) .
Co1 N2 C23 C19 -177.85(18) .
C22 N2 C23 C24 178.7(2) .
Co1 N2 C23 C24 2.3(3) .
C20 C19 C23 N2 2.0(4) .
C18 C19 C23 N2 -178.6(2) .
C20 C19 C23 C24 -178.2(2) .
C18 C19 C23 C24 1.3(4) .
C13 N1 C24 C16 0.4(4) .
Co1 N1 C24 C16 179.27(19) .
C13 N1 C24 C23 -179.1(2) .
Co1 N1 C24 C23 -0.2(3) .
C15 C16 C24 N1 0.0(4) .
C17 C16 C24 N1 180.0(2) .
C15 C16 C24 C23 179.5(2) .
C17 C16 C24 C23 -0.5(4) .
N2 C23 C24 N1 -1.4(3) .
C19 C23 C24 N1 178.8(2) .
N2 C23 C24 C16 179.1(2) .
C19 C23 C24 C16 -0.7(3) .
